data_8106140
loop_
_publ_author_name
'Liu, Kuanguan'
'Nie, Jing'

_publ_section_title
;
 Crystal structure of
 bis(4-dimethylamino-pyridin-1-ium)tetrafluorosuccinate, C18H22F4N4O4
;
_journal_issue 2
_journal_name_full 'Zeitschrift f\"ur Kristallographie - New Crystal Structures'
_journal_page_first 321
_journal_page_last 323
_journal_paper_doi 10.1515/ncrs-2017-0318
_journal_volume 233
_journal_year 2018
_chemical_formula_moiety 'C18 H22 F4 N4 O4'
_chemical_formula_sum 'C18 H22 F4 N4 O4'
_chemical_formula_weight 434.39
_chemical_name_common
;
4-dimethylamino-pyridinium tetrafluorosuccinate
;
_chemical_name_systematic
;
di(4-dimethylamino-pyridinium) tetrafluorosuccinate
;
_space_group_crystal_system triclinic
_space_group_IT_number 2
_space_group_name_Hall '-P 1'
_space_group_name_H-M_alt 'P -1'
_atom_sites_solution_hydrogens geom
_audit_creation_method SHELXL-2014/7
_cell_angle_alpha 77.240(4)
_cell_angle_beta 72.215(4)
_cell_angle_gamma 71.531(4)
_cell_formula_units_Z 1
_cell_length_a 7.3295(9)
_cell_length_b 8.6026(9)
_cell_length_c 8.8041(11)
_cell_measurement_reflns_used 1747
_cell_measurement_temperature 294(2)
_cell_measurement_theta_max 27.47
_cell_measurement_theta_min 3.38
_cell_volume 496.61(10)
_computing_cell_refinement 'Bruker SAINT'
_computing_data_collection 'Bruker APEXII'
_computing_data_reduction 'Bruker SAINT'
_computing_molecular_graphics 'Bruker SHELXTL'
_computing_publication_material 'Bruker SHELXTL'
_computing_structure_refinement 'SHELXL-2014/7 (Sheldrick, 2014)'
_computing_structure_solution 'SHELXL-2014/7 (Sheldrick, 2014)'
_diffrn_ambient_temperature 294(2)
_diffrn_measured_fraction_theta_full 0.986
_diffrn_measured_fraction_theta_max 0.986
_diffrn_measurement_device_type 'Bruker APEX-II CCD'
_diffrn_measurement_method '\f and \w scans'
_diffrn_radiation_type MoK\a
_diffrn_radiation_wavelength 0.71073
_diffrn_reflns_av_R_equivalents 0.0754
_diffrn_reflns_av_unetI/netI 0.0726
_diffrn_reflns_Laue_measured_fraction_full 0.986
_diffrn_reflns_Laue_measured_fraction_max 0.986
_diffrn_reflns_limit_h_max 8
_diffrn_reflns_limit_h_min -8
_diffrn_reflns_limit_k_max 10
_diffrn_reflns_limit_k_min -10
_diffrn_reflns_limit_l_max 10
_diffrn_reflns_limit_l_min -10
_diffrn_reflns_number 7483
_diffrn_reflns_point_group_measured_fraction_full 0.986
_diffrn_reflns_point_group_measured_fraction_max 0.986
_diffrn_reflns_theta_full 24.998
_diffrn_reflns_theta_max 24.998
_diffrn_reflns_theta_min 2.453
_exptl_absorpt_coefficient_mu 0.128
_exptl_absorpt_correction_type multi-scan
_exptl_absorpt_process_details sadabs
_exptl_crystal_colour colourless
_exptl_crystal_density_diffrn 1.453
_exptl_crystal_description block
_exptl_crystal_F_000 226
_exptl_crystal_size_max 0.350
_exptl_crystal_size_mid 0.150
_exptl_crystal_size_min 0.060
_exptl_transmission_factor_max 0.992
_exptl_transmission_factor_min 0.977
_refine_diff_density_max 0.225
_refine_diff_density_min -0.247
_refine_diff_density_rms 0.059
_refine_ls_extinction_coef .
_refine_ls_extinction_method none
_refine_ls_goodness_of_fit_ref 1.328
_refine_ls_hydrogen_treatment constr
_refine_ls_matrix_type full
_refine_ls_number_parameters 138
_refine_ls_number_reflns 1723
_refine_ls_number_restraints 0
_refine_ls_restrained_S_all 1.328
_refine_ls_R_factor_all 0.1383
_refine_ls_R_factor_gt 0.1022
_refine_ls_shift/su_max 0.000
_refine_ls_shift/su_mean 0.000
_refine_ls_structure_factor_coef Fsqd
_refine_ls_weighting_details 'w=1/[\s^2^(Fo^2^)+(0.0117P)^2^+0.7111P] where P=(Fo^2^+2Fc^2^)/3'
_refine_ls_weighting_scheme calc
_refine_ls_wR_factor_gt 0.1492
_refine_ls_wR_factor_ref 0.1587
_reflns_Friedel_coverage 0.000
_reflns_Friedel_fraction_full .
_reflns_Friedel_fraction_max .
_reflns_number_gt 1215
_reflns_number_total 1723
_reflns_threshold_expression 'I > 2\s(I)'
_cod_data_source_file suppl_ncrs-2017-0318_suppl.cif
_cod_data_source_block P
_cod_database_code 8106140
_shelx_shelxl_version_number 2014/7
_shelx_space_group_comment
;
The symmetry employed for this shelxl refinement is uniquely defined
by the following loop, which should always be used as a source of
symmetry information in preference to the above space-group names.
They are only intended as comments.
;
_shelx_estimated_absorpt_t_min 0.957
_shelx_estimated_absorpt_t_max 0.992
_exptl_absorpt_special_details
;
 The following wavelength and cell were deduced by SADABS from the
 direction cosines etc. They are given here for emergency use only:
 CELL 0.71241   7.330   8.603   8.804   77.240   72.215   71.531
;

loop_
_space_group_symop_operation_xyz
'x, y, z'
'-x, -y, -z'

loop_
_atom_site_label
_atom_site_type_symbol
_atom_site_fract_x
_atom_site_fract_y
_atom_site_fract_z
_atom_site_U_iso_or_equiv
_atom_site_adp_type
_atom_site_occupancy
_atom_site_site_symmetry_order
_atom_site_calc_flag
_atom_site_refinement_flags_posn
_atom_site_refinement_flags_adp
_atom_site_refinement_flags_occupancy
_atom_site_disorder_assembly
_atom_site_disorder_group
C11 C 0.1463(6) 0.8505(5) 0.8319(5) 0.0405(10) Uani 1 1 d . . . . .
O1 O 0.1108(5) 0.9107(4) 0.6975(3) 0.0594(10) Uani 1 1 d . . . . .
O2 O 0.2073(5) 0.7060(4) 0.8861(4) 0.0584(9) Uani 1 1 d . . . . .
C12 C 0.1043(6) 0.9814(5) 0.9442(5) 0.0378(10) Uani 1 1 d . . . . .
F1 F 0.2361(3) 0.9309(3) 1.0387(3) 0.0492(7) Uani 1 1 d . . . . .
F2 F 0.1335(4) 1.1285(3) 0.8572(3) 0.0501(7) Uani 1 1 d . . . . .
N1 N 0.2027(5) 0.6524(4) 0.5333(4) 0.0460(9) Uani 1 1 d . . . . .
H1N H 0.1775 0.7293 0.5906 0.069 Uiso 1 1 calc R U . . .
C1 C 0.2521(6) 0.4932(6) 0.5980(5) 0.0479(12) Uani 1 1 d . . . . .
H1 H 0.2608 0.4675 0.7043 0.058 Uiso 1 1 calc R U . . .
C2 C 0.2897(6) 0.3689(5) 0.5117(5) 0.0435(11) Uani 1 1 d . . . . .
H2 H 0.3227 0.2595 0.5594 0.052 Uiso 1 1 calc R U . . .
C3 C 0.2789(6) 0.4052(5) 0.3492(5) 0.0336(9) Uani 1 1 d . . . . .
C4 C 0.2315(6) 0.5755(5) 0.2850(5) 0.0386(10) Uani 1 1 d . . . . .
H4 H 0.2273 0.6067 0.1778 0.046 Uiso 1 1 calc R U . . .
C5 C 0.1924(6) 0.6921(5) 0.3798(5) 0.0428(11) Uani 1 1 d . . . . .
H5 H 0.1574 0.8031 0.3371 0.051 Uiso 1 1 calc R U . . .
N2 N 0.3065(5) 0.2874(4) 0.2611(4) 0.0373(9) Uani 1 1 d . . . . .
C6 C 0.3515(8) 0.1125(5) 0.3287(6) 0.0572(13) Uani 1 1 d . . . . .
H6A H 0.4778 0.0801 0.3544 0.086 Uiso 1 1 calc R U . . .
H6B H 0.3566 0.0471 0.2514 0.086 Uiso 1 1 calc R U . . .
H6C H 0.2498 0.0953 0.4247 0.086 Uiso 1 1 calc R U . . .
C7 C 0.2959(8) 0.3278(6) 0.0937(5) 0.0537(13) Uani 1 1 d . . . . .
H7A H 0.1648 0.3947 0.0884 0.081 Uiso 1 1 calc R U . . .
H7B H 0.3243 0.2276 0.0497 0.081 Uiso 1 1 calc R U . . .
H7C H 0.3915 0.3877 0.0329 0.081 Uiso 1 1 calc R U . . .

loop_
_atom_site_aniso_label
_atom_site_aniso_U_11
_atom_site_aniso_U_22
_atom_site_aniso_U_33
_atom_site_aniso_U_23
_atom_site_aniso_U_13
_atom_site_aniso_U_12
C11 0.047(3) 0.043(3) 0.032(2) -0.010(2) -0.006(2) -0.012(2)
O1 0.092(3) 0.052(2) 0.0340(17) -0.0122(15) -0.0264(17) -0.0041(18)
O2 0.091(3) 0.0340(18) 0.0460(19) -0.0094(14) -0.0214(18) -0.0038(17)
C12 0.044(3) 0.036(2) 0.033(2) 0.0008(18) -0.0129(18) -0.012(2)
F1 0.0450(16) 0.0611(17) 0.0460(15) -0.0128(12) -0.0214(12) -0.0075(12)
F2 0.0672(18) 0.0408(14) 0.0410(14) -0.0008(11) -0.0034(12) -0.0258(12)
N1 0.045(2) 0.048(2) 0.048(2) -0.0193(18) -0.0071(18) -0.0123(18)
C1 0.046(3) 0.071(3) 0.027(2) -0.009(2) -0.007(2) -0.016(2)
C2 0.050(3) 0.041(3) 0.037(2) -0.003(2) -0.010(2) -0.011(2)
C3 0.028(2) 0.036(2) 0.034(2) -0.0058(18) -0.0026(17) -0.0100(18)
C4 0.046(3) 0.037(2) 0.031(2) -0.0021(18) -0.0085(19) -0.0126(19)
C5 0.048(3) 0.041(2) 0.040(3) -0.007(2) -0.010(2) -0.012(2)
N2 0.042(2) 0.0312(19) 0.037(2) -0.0069(15) -0.0099(16) -0.0072(16)
C6 0.069(4) 0.036(3) 0.064(3) -0.007(2) -0.019(3) -0.010(2)
C7 0.070(3) 0.049(3) 0.048(3) -0.014(2) -0.021(2) -0.013(2)

loop_
_atom_type_symbol
_atom_type_description
_atom_type_scat_dispersion_real
_atom_type_scat_dispersion_imag
_atom_type_scat_source
C C 0.0033 0.0016 'International Tables Vol C Tables 4.2.6.8 and 6.1.1.4'
H H 0.0000 0.0000 'International Tables Vol C Tables 4.2.6.8 and 6.1.1.4'
N N 0.0061 0.0033 'International Tables Vol C Tables 4.2.6.8 and 6.1.1.4'
O O 0.0106 0.0060 'International Tables Vol C Tables 4.2.6.8 and 6.1.1.4'
F F 0.0171 0.0103 'International Tables Vol C Tables 4.2.6.8 and 6.1.1.4'

loop_
_geom_angle_atom_site_label_1
_geom_angle_atom_site_label_2
_geom_angle_atom_site_label_3
_geom_angle
_geom_angle_site_symmetry_1
_geom_angle_site_symmetry_3
O2 C11 O1 129.3(4) . .
O2 C11 C12 116.4(4) . .
O1 C11 C12 114.2(4) . .
F2 C12 F1 105.1(3) . .
F2 C12 C12 107.4(4) . 2_577
F1 C12 C12 107.4(4) . 2_577
F2 C12 C11 111.3(3) . .
F1 C12 C11 110.5(3) . .
C12 C12 C11 114.6(4) 2_577 .
C5 N1 C1 120.2(4) . .
C5 N1 H1N 119.9 . .
C1 N1 H1N 119.9 . .
N1 C1 C2 121.4(4) . .
N1 C1 H1 119.3 . .
C2 C1 H1 119.3 . .
C1 C2 C3 120.3(4) . .
C1 C2 H2 119.8 . .
C3 C2 H2 119.8 . .
N2 C3 C2 122.6(4) . .
N2 C3 C4 121.3(4) . .
C2 C3 C4 116.1(4) . .
C5 C4 C3 120.0(4) . .
C5 C4 H4 120.0 . .
C3 C4 H4 120.0 . .
N1 C5 C4 122.0(4) . .
N1 C5 H5 119.0 . .
C4 C5 H5 119.0 . .
C3 N2 C7 121.5(3) . .
C3 N2 C6 121.1(3) . .
C7 N2 C6 117.3(3) . .
N2 C6 H6A 109.5 . .
N2 C6 H6B 109.5 . .
H6A C6 H6B 109.5 . .
N2 C6 H6C 109.5 . .
H6A C6 H6C 109.5 . .
H6B C6 H6C 109.5 . .
N2 C7 H7A 109.5 . .
N2 C7 H7B 109.5 . .
H7A C7 H7B 109.5 . .
N2 C7 H7C 109.5 . .
H7A C7 H7C 109.5 . .
H7B C7 H7C 109.5 . .

loop_
_geom_bond_atom_site_label_1
_geom_bond_atom_site_label_2
_geom_bond_distance
_geom_bond_site_symmetry_2
C11 O2 1.221(5) .
C11 O1 1.252(5) .
C11 C12 1.558(6) .
C12 F2 1.370(4) .
C12 F1 1.371(4) .
C12 C12 1.522(8) 2_577
N1 C5 1.338(5) .
N1 C1 1.341(5) .
N1 H1N 0.8600 .
C1 C2 1.357(6) .
C1 H1 0.9300 .
C2 C3 1.416(5) .
C2 H2 0.9300 .
C3 N2 1.338(5) .
C3 C4 1.420(5) .
C4 C5 1.351(5) .
C4 H4 0.9300 .
C5 H5 0.9300 .
N2 C7 1.458(5) .
N2 C6 1.462(5) .
C6 H6A 0.9600 .
C6 H6B 0.9600 .
C6 H6C 0.9600 .
C7 H7A 0.9600 .
C7 H7B 0.9600 .
C7 H7C 0.9600 .
